data_4518081
loop_
_publ_author_name
'Ye, Xiaohan'
'Wang, Chenhuan'
'Zhang, Shuyao'
'Wei, Jingwen'
'Shan, Chuan'
'Wojtas, Lukasz'
'Xie, Yan'
'Shi, Xiaodong'

_publ_section_title
;
 Facilitating Ir-Catalyzed C--H Alkynylation with Electrochemistry: Anodic
 Oxidation-Induced Reductive Elimination
;
_journal_name_full 'ACS Catalysis'
_journal_page_first 11693
_journal_page_last 11699
_journal_paper_doi 10.1021/acscatal.0c03207
_journal_year 2020
_chemical_formula_moiety 'C23 H26 Ir N O2, 0.69(H2 O1)'
_chemical_formula_sum 'C23 H27.38 Ir N O2.69'
_chemical_formula_weight 553.08
_space_group_crystal_system triclinic
_space_group_IT_number 2
_space_group_name_Hall '-P 1'
_space_group_name_H-M_alt 'P -1'
_atom_sites_solution_hydrogens mixed
_audit_creation_date 2020-01-07
_audit_creation_method
;
Olex2 1.2
(compiled 2018.05.29 svn.r3508 for OlexSys, GUI svn.r5506)
;
_cell_angle_alpha 88.8330(10)
_cell_angle_beta 86.1300(10)
_cell_angle_gamma 88.8850(10)
_cell_formula_units_Z 2
_cell_length_a 8.2522(3)
_cell_length_b 10.6947(5)
_cell_length_c 11.6450(5)
_cell_measurement_reflns_used 9840
_cell_measurement_temperature 100(2)
_cell_measurement_theta_max 72.36
_cell_measurement_theta_min 3.81
_cell_volume 1025.00(7)
_computing_cell_refinement 'SAINT V8.38A (?, 2016)'
_computing_data_reduction 'SAINT V8.38A (?, 2016)'
_computing_molecular_graphics 'Olex2 (Dolomanov et al., 2009)'
_computing_publication_material 'Olex2 (Dolomanov et al., 2009)'
_computing_structure_refinement 'XL (Sheldrick, 2008)'
_diffrn_ambient_temperature 100.03
_diffrn_measured_fraction_theta_full 0.992
_diffrn_measured_fraction_theta_max 0.984
_diffrn_measurement_device_type 'Bruker D8 Venture PHOTON II CPAD'
_diffrn_measurement_method 'omega scans'
_diffrn_radiation_monochromator mirrors
_diffrn_radiation_type CuK\a
_diffrn_radiation_wavelength 1.54178
_diffrn_reflns_av_R_equivalents 0.0304
_diffrn_reflns_av_unetI/netI 0.0248
_diffrn_reflns_Laue_measured_fraction_full 0.992
_diffrn_reflns_Laue_measured_fraction_max 0.984
_diffrn_reflns_limit_h_max 10
_diffrn_reflns_limit_h_min -10
_diffrn_reflns_limit_k_max 13
_diffrn_reflns_limit_k_min -12
_diffrn_reflns_limit_l_max 13
_diffrn_reflns_limit_l_min -14
_diffrn_reflns_number 17078
_diffrn_reflns_point_group_measured_fraction_full 0.992
_diffrn_reflns_point_group_measured_fraction_max 0.984
_diffrn_reflns_theta_full 67.679
_diffrn_reflns_theta_max 72.373
_diffrn_reflns_theta_min 3.805
_diffrn_source 'INCOATEC Imus micro-focus source'
_diffrn_standards_number 0
_exptl_absorpt_coefficient_mu 12.776
_exptl_absorpt_correction_T_max 0.5006
_exptl_absorpt_correction_T_min 0.3033
_exptl_absorpt_correction_type multi-scan
_exptl_absorpt_process_details
;
SADABS-2016/2 (Bruker,2016/2) was used for absorption correction.
wR2(int) was 0.1057 before and 0.0463 after correction.
The Ratio of minimum to maximum transmission is 0.6059.
The \l/2 correction factor is Not present.
;
_exptl_crystal_density_diffrn 1.792
_exptl_crystal_description rod
_exptl_crystal_F_000 542
_exptl_crystal_size_max 0.13
_exptl_crystal_size_mid 0.06
_exptl_crystal_size_min 0.04
_refine_diff_density_max 1.132
_refine_diff_density_min -1.070
_refine_diff_density_rms 0.083
_refine_ls_extinction_method none
_refine_ls_goodness_of_fit_ref 1.088
_refine_ls_hydrogen_treatment mixed
_refine_ls_matrix_type full
_refine_ls_number_parameters 298
_refine_ls_number_reflns 4001
_refine_ls_number_restraints 14
_refine_ls_restrained_S_all 1.087
_refine_ls_R_factor_all 0.0180
_refine_ls_R_factor_gt 0.0179
_refine_ls_shift/su_max 0.002
_refine_ls_shift/su_mean 0.000
_refine_ls_structure_factor_coef Fsqd
_refine_ls_weighting_details 'w=1/[\s^2^(Fo^2^)+(0.0159P)^2^+1.1127P] where P=(Fo^2^+2Fc^2^)/3'
_refine_ls_weighting_scheme calc
_refine_ls_wR_factor_gt 0.0435
_refine_ls_wR_factor_ref 0.0436
_reflns_Friedel_coverage 0.000
_reflns_number_gt 3977
_reflns_number_total 4001
_reflns_threshold_expression 'I > 2\s(I)'
_cod_data_source_file cs0c03207_si_002.cif
_cod_data_source_block ms_yxh_12_40_1_0m
_cod_database_code 4518081
_shelx_shelxl_version_number 2018/3
_shelx_space_group_comment
;
The symmetry employed for this shelxl refinement is uniquely defined
by the following loop, which should always be used as a source of
symmetry information in preference to the above space-group names.
They are only intended as comments.
;
_shelx_estimated_absorpt_t_max 0.629
_shelx_estimated_absorpt_t_min 0.287
_olex2_refinement_description
;
1. Fixed Uiso
 At 1.2 times of:
  All C(H) groups
 At 1.5 times of:
  All C(H,H,H) groups, All O(H) groups
2. Restrained distances
 O1S-H1SA = O1S-H1SB
 0.87 with sigma of 0.02
 H1SA-H1SB
 1.39 with sigma of 0.04
 H1SA-O1
 1.9 with sigma of 0.04
 Ir1-O1 \\sim Ir1-O1B
 with sigma of 0.02
 O1B-C2B \\sim O1-C2
 with sigma of 0.02
 O3-C2 \\sim O3B-C2B
 with sigma of 0.02
 C4B-C2B \\sim C4-C2
 with sigma of 0.02
3. Uiso/Uaniso restraints and constraints
C4B \\sim C4: within 2A with sigma of 0.04 and sigma for terminal atoms of 0.08
Uanis(O1B) = Uanis(O1)
4. Others
 Sof(O1B)=Sof(O3B)=Sof(C2B)=Sof(C4B)=Sof(H4BA)=Sof(H4BB)=Sof(H4BC)=1-FVAR(1)
 Sof(O3)=Sof(C2)=Sof(C4)=Sof(H4A)=Sof(H4B)=Sof(H4C)=Sof(O1S)=Sof(O1)=Sof(H1SA)=
 Sof(H1SB)=FVAR(1)
5.a Aromatic/amide H refined with riding coordinates:
 C15(H15), C9(H9), C12(H12), C6(H6), C14(H14), C13(H13), C7(H7), C8(H8)
5.b Idealised Me refined as rotating group:
 C22(H22A,H22B,H22C), C23(H23A,H23B,H23C), C24(H24A,H24B,H24C), C25(H25A,H25B,
 H25C), C26(H26A,H26B,H26C), C4(H4A,H4B,H4C), C4B(H4BA,H4BB,H4BC)
;
_olex2_submission_special_instructions 'No special instructions were received'

loop_
_space_group_symop_operation_xyz
'x, y, z'
'-x, -y, -z'

loop_
_atom_site_label
_atom_site_type_symbol
_atom_site_fract_x
_atom_site_fract_y
_atom_site_fract_z
_atom_site_U_iso_or_equiv
_atom_site_adp_type
_atom_site_occupancy
_atom_site_site_symmetry_order
_atom_site_calc_flag
_atom_site_refinement_flags_posn
_atom_site_refinement_flags_adp
_atom_site_refinement_flags_occupancy
_atom_site_disorder_assembly
_atom_site_disorder_group
Ir1 Ir 0.39881(2) 0.25312(2) 0.71277(2) 0.02318(5) Uani 1 1 d D . . . .
O1B O 0.243(2) 0.223(3) 0.8622(14) 0.0366(16) Uani 0.309(6) 1 d D . P A 2
N5 N 0.5345(3) 0.3731(2) 0.80616(19) 0.0316(5) Uani 1 1 d . . . . .
C18 C 0.4341(3) 0.2250(2) 0.5306(2) 0.0261(5) Uani 1 1 d . . . . .
C19 C 0.3176(3) 0.1354(3) 0.5793(2) 0.0301(6) Uani 1 1 d . . . . .
C20 C 0.3999(3) 0.0554(3) 0.6574(2) 0.0306(6) Uani 1 1 d . . . . .
C17 C 0.5842(3) 0.1994(3) 0.5830(2) 0.0269(5) Uani 1 1 d . . . . .
C16 C 0.2611(3) 0.4145(2) 0.7112(2) 0.0279(5) Uani 1 1 d . . . . .
C10 C 0.4755(4) 0.4920(3) 0.8209(2) 0.0331(6) Uani 1 1 d . . . . .
C11 C 0.3188(4) 0.5149(3) 0.7718(2) 0.0327(6) Uani 1 1 d . . . . .
C22 C 0.7400(3) 0.2669(3) 0.5563(3) 0.0375(6) Uani 1 1 d . . . . .
H22A H 0.715999 0.353186 0.532011 0.056 Uiso 1 1 calc GR . . . .
H22B H 0.803987 0.224359 0.494290 0.056 Uiso 1 1 calc GR . . . .
H22C H 0.801918 0.267367 0.625215 0.056 Uiso 1 1 calc GR . . . .
C21 C 0.5640(3) 0.0914(3) 0.6599(2) 0.0296(5) Uani 1 1 d . . . . .
C15 C 0.1135(4) 0.4313(3) 0.6613(3) 0.0378(6) Uani 1 1 d . . . . .
H15 H 0.071624 0.365323 0.619400 0.045 Uiso 1 1 calc R . . . .
C9 C 0.5653(5) 0.5782(3) 0.8781(3) 0.0431(8) Uani 1 1 d . . . . .
H9 H 0.524902 0.661273 0.888655 0.052 Uiso 1 1 calc R . . . .
C12 C 0.2308(5) 0.6266(3) 0.7837(3) 0.0429(8) Uani 1 1 d . . . . .
H12 H 0.271204 0.692673 0.826402 0.051 Uiso 1 1 calc R . . . .
C6 C 0.6780(4) 0.3391(3) 0.8483(3) 0.0402(7) Uani 1 1 d . . . . .
H6 H 0.716240 0.255247 0.839614 0.048 Uiso 1 1 calc R . . . .
C23 C 0.4052(4) 0.3204(3) 0.4382(2) 0.0368(6) Uani 1 1 d . . . . .
H23A H 0.297423 0.359153 0.452831 0.055 Uiso 1 1 calc GR . . . .
H23B H 0.411128 0.279743 0.363327 0.055 Uiso 1 1 calc GR . . . .
H23C H 0.488177 0.384757 0.437866 0.055 Uiso 1 1 calc GR . . . .
C24 C 0.1488(4) 0.1169(4) 0.5437(3) 0.0433(7) Uani 1 1 d . . . . .
H24A H 0.074121 0.108372 0.612360 0.065 Uiso 1 1 calc GR . . . .
H24B H 0.146400 0.041081 0.498040 0.065 Uiso 1 1 calc GR . . . .
H24C H 0.115328 0.189258 0.497328 0.065 Uiso 1 1 calc GR . . . .
C25 C 0.3223(4) -0.0513(3) 0.7250(3) 0.0430(7) Uani 1 1 d . . . . .
H25A H 0.378587 -0.066181 0.795578 0.065 Uiso 1 1 calc GR . . . .
H25B H 0.329805 -0.126764 0.678493 0.065 Uiso 1 1 calc GR . . . .
H25C H 0.207821 -0.030434 0.744981 0.065 Uiso 1 1 calc GR . . . .
C26 C 0.6905(4) 0.0257(3) 0.7260(3) 0.0421(7) Uani 1 1 d . . . . .
H26A H 0.785071 0.079286 0.728747 0.063 Uiso 1 1 calc GR . . . .
H26B H 0.723494 -0.052641 0.688057 0.063 Uiso 1 1 calc GR . . . .
H26C H 0.645939 0.007212 0.804525 0.063 Uiso 1 1 calc GR . . . .
C14 C 0.0266(4) 0.5434(3) 0.6721(3) 0.0457(8) Uani 1 1 d . . . . .
H14 H -0.073645 0.553403 0.637067 0.055 Uiso 1 1 calc R . . . .
C13 C 0.0850(5) 0.6413(3) 0.7336(3) 0.0486(9) Uani 1 1 d . . . . .
H13 H 0.024668 0.717613 0.740920 0.058 Uiso 1 1 calc R . . . .
C7 C 0.7707(4) 0.4224(4) 0.9037(3) 0.0470(8) Uani 1 1 d . . . . .
H7 H 0.872592 0.397003 0.930615 0.056 Uiso 1 1 calc R . . . .
C8 C 0.7125(4) 0.5425(3) 0.9191(3) 0.0475(8) Uani 1 1 d . . . . .
H8 H 0.773585 0.600893 0.957942 0.057 Uiso 1 1 calc R . . . .
O3 O 0.0405(4) 0.1699(4) 0.8159(3) 0.0522(11) Uani 0.691(6) 1 d D . P A 1
C2 C 0.1331(6) 0.1830(4) 0.8915(4) 0.0414(12) Uani 0.691(6) 1 d D . P A 1
C4 C 0.0781(12) 0.1524(9) 1.0174(6) 0.066(3) Uani 0.691(6) 1 d D U P A 1
H4A H -0.040822 0.151922 1.026185 0.099 Uiso 0.691(6) 1 calc GR . P A 1
H4B H 0.118566 0.215891 1.067330 0.099 Uiso 0.691(6) 1 calc GR . P A 1
H4C H 0.121499 0.069995 1.039162 0.099 Uiso 0.691(6) 1 calc GR . P A 1
O1S O 0.5281(6) 0.1326(4) 1.0162(4) 0.0620(12) Uani 0.691(6) 1 d D . P A 1
O3B O 0.4221(10) 0.1244(8) 0.9643(8) 0.048(2) Uani 0.309(6) 1 d D . P A 2
C2B C 0.2874(11) 0.1635(8) 0.9467(10) 0.036(2) Uani 0.309(6) 1 d D . P A 2
C4B C 0.1501(17) 0.1444(16) 1.0430(14) 0.044(4) Uani 0.309(6) 1 d D U P A 2
H4BA H 0.052271 0.190728 1.022513 0.066 Uiso 0.309(6) 1 calc GR . P A 2
H4BB H 0.185392 0.175256 1.115803 0.066 Uiso 0.309(6) 1 calc GR . P A 2
H4BC H 0.126157 0.055177 1.051542 0.066 Uiso 0.309(6) 1 calc GR . P A 2
O1 O 0.2806(8) 0.2185(11) 0.8777(5) 0.0366(16) Uani 0.691(6) 1 d D . P A 1
H1SA H 0.464(7) 0.157(6) 0.962(5) 0.055 Uiso 0.691(6) 1 d DR . P A 1
H1SB H 0.533(9) 0.0508(19) 1.013(6) 0.08(2) Uiso 0.691(6) 1 d D . P A 1

loop_
_atom_site_aniso_label
_atom_site_aniso_U_11
_atom_site_aniso_U_22
_atom_site_aniso_U_33
_atom_site_aniso_U_23
_atom_site_aniso_U_13
_atom_site_aniso_U_12
Ir1 0.02510(7) 0.02247(7) 0.02178(7) -0.00530(4) 0.00342(4) -0.00775(4)
O1B 0.053(4) 0.0288(15) 0.027(2) -0.004(2) 0.012(2) -0.008(3)
N5 0.0388(12) 0.0338(12) 0.0224(11) -0.0070(9) 0.0030(9) -0.0137(10)
C18 0.0280(12) 0.0293(13) 0.0207(12) -0.0063(10) 0.0042(9) -0.0063(10)
C19 0.0261(12) 0.0333(14) 0.0305(14) -0.0136(11) 0.0065(10) -0.0098(10)
C20 0.0378(14) 0.0241(13) 0.0290(13) -0.0112(10) 0.0091(11) -0.0045(11)
C17 0.0239(12) 0.0327(14) 0.0236(12) -0.0077(10) 0.0056(9) -0.0065(10)
C16 0.0336(13) 0.0234(12) 0.0252(12) -0.0022(10) 0.0098(10) -0.0041(10)
C10 0.0504(16) 0.0286(14) 0.0192(12) -0.0031(10) 0.0100(11) -0.0172(12)
C11 0.0499(16) 0.0231(13) 0.0232(12) -0.0006(10) 0.0145(11) -0.0083(11)
C22 0.0261(13) 0.0505(18) 0.0357(15) -0.0064(13) 0.0039(11) -0.0129(12)
C21 0.0326(13) 0.0286(13) 0.0270(13) -0.0087(10) 0.0044(10) 0.0000(11)
C15 0.0341(14) 0.0371(16) 0.0406(16) 0.0006(13) 0.0093(12) -0.0022(12)
C9 0.068(2) 0.0339(16) 0.0266(14) -0.0068(12) 0.0125(14) -0.0228(15)
C12 0.070(2) 0.0249(14) 0.0308(15) 0.0020(11) 0.0169(14) -0.0023(14)
C6 0.0396(16) 0.0506(19) 0.0314(15) -0.0085(13) -0.0038(12) -0.0117(14)
C23 0.0390(15) 0.0448(17) 0.0261(14) 0.0001(12) 0.0005(11) 0.0014(13)
C24 0.0287(14) 0.058(2) 0.0443(18) -0.0203(15) 0.0028(12) -0.0143(13)
C25 0.0562(19) 0.0285(15) 0.0428(17) -0.0058(12) 0.0136(14) -0.0123(13)
C26 0.0465(17) 0.0444(18) 0.0348(16) -0.0049(13) -0.0007(13) 0.0122(14)
C14 0.0417(17) 0.0482(19) 0.0443(18) 0.0086(15) 0.0126(14) 0.0079(14)
C13 0.069(2) 0.0317(16) 0.0409(17) 0.0077(13) 0.0242(16) 0.0118(15)
C7 0.0456(18) 0.065(2) 0.0313(16) -0.0091(15) -0.0016(13) -0.0241(16)
C8 0.061(2) 0.055(2) 0.0271(15) -0.0085(14) 0.0018(14) -0.0367(17)
O3 0.0405(18) 0.052(2) 0.063(2) -0.0151(17) 0.0170(17) -0.0153(15)
C2 0.052(3) 0.028(2) 0.043(3) -0.0112(18) 0.020(2) -0.0105(19)
C4 0.087(6) 0.058(5) 0.050(4) -0.022(3) 0.036(4) -0.042(5)
O1S 0.089(3) 0.048(2) 0.050(2) 0.0000(18) -0.012(2) 0.006(2)
O3B 0.051(5) 0.041(5) 0.050(5) 0.002(4) 0.001(4) -0.002(3)
C2B 0.039(5) 0.016(4) 0.055(7) -0.012(4) -0.013(5) 0.004(4)
C4B 0.054(9) 0.027(6) 0.048(8) 0.007(5) 0.017(6) -0.003(7)
O1 0.053(4) 0.0288(15) 0.027(2) -0.004(2) 0.012(2) -0.008(3)

loop_
_atom_type_symbol
_atom_type_description
_atom_type_scat_dispersion_real
_atom_type_scat_dispersion_imag
_atom_type_scat_source
C C 0.0181 0.0091 'International Tables Vol C Tables 4.2.6.8 and 6.1.1.4'
H H 0.0000 0.0000 'International Tables Vol C Tables 4.2.6.8 and 6.1.1.4'
Ir Ir -4.7710 6.5667 'International Tables Vol C Tables 4.2.6.8 and 6.1.1.4'
N N 0.0311 0.0180 'International Tables Vol C Tables 4.2.6.8 and 6.1.1.4'
O O 0.0492 0.0322 'International Tables Vol C Tables 4.2.6.8 and 6.1.1.4'

loop_
_geom_angle_atom_site_label_1
_geom_angle_atom_site_label_2
_geom_angle_atom_site_label_3
_geom_angle
_geom_angle_site_symmetry_1
_geom_angle_site_symmetry_3
_geom_angle_publ_flag
O1B Ir1 C18 145.5(7) . . ?
O1B Ir1 C19 107.6(8) . . ?
O1B Ir1 C20 95.2(9) . . ?
O1B Ir1 C17 154.4(8) . . ?
O1B Ir1 C21 115.9(8) . . ?
N5 Ir1 O1B 88.9(8) . . ?
N5 Ir1 C18 124.90(9) . . ?
N5 Ir1 C19 163.21(10) . . ?
N5 Ir1 C20 140.12(11) . . ?
N5 Ir1 C17 98.91(9) . . ?
N5 Ir1 C21 106.91(10) . . ?
N5 Ir1 O1 82.2(3) . . ?
C18 Ir1 C19 39.26(10) . . ?
C18 Ir1 C20 64.26(10) . . ?
C18 Ir1 C17 38.99(10) . . ?
C18 Ir1 C21 64.58(10) . . ?
C19 Ir1 C20 38.05(11) . . ?
C19 Ir1 C21 63.67(10) . . ?
C20 Ir1 C21 36.94(10) . . ?
C17 Ir1 C19 64.89(10) . . ?
C17 Ir1 C20 63.41(10) . . ?
C17 Ir1 C21 38.43(10) . . ?
C16 Ir1 O1B 79.7(7) . . ?
C16 Ir1 N5 78.06(11) . . ?
C16 Ir1 C18 99.23(10) . . ?
C16 Ir1 C19 107.16(11) . . ?
C16 Ir1 C20 141.70(11) . . ?
C16 Ir1 C17 125.71(10) . . ?
C16 Ir1 C21 163.21(10) . . ?
C16 Ir1 O1 85.6(3) . . ?
O1 Ir1 C18 152.9(3) . . ?
O1 Ir1 C19 113.8(3) . . ?
O1 Ir1 C20 95.6(3) . . ?
O1 Ir1 C17 148.4(3) . . ?
O1 Ir1 C21 110.8(3) . . ?
C2B O1B Ir1 122.1(14) . . ?
C10 N5 Ir1 117.2(2) . . ?
C6 N5 Ir1 123.1(2) . . ?
C6 N5 C10 119.7(3) . . ?
C19 C18 Ir1 71.15(14) . . ?
C19 C18 C23 126.1(2) . . ?
C17 C18 Ir1 70.77(14) . . ?
C17 C18 C19 107.0(2) . . ?
C17 C18 C23 126.8(2) . . ?
C23 C18 Ir1 126.04(19) . . ?
C18 C19 Ir1 69.59(14) . . ?
C18 C19 C24 126.9(3) . . ?
C20 C19 Ir1 73.04(16) . . ?
C20 C19 C18 107.5(2) . . ?
C20 C19 C24 125.1(3) . . ?
C24 C19 Ir1 129.0(2) . . ?
C19 C20 Ir1 68.92(15) . . ?
C19 C20 C25 124.4(3) . . ?
C21 C20 Ir1 72.60(15) . . ?
C21 C20 C19 109.8(2) . . ?
C21 C20 C25 125.7(3) . . ?
C25 C20 Ir1 125.44(19) . . ?
C18 C17 Ir1 70.24(14) . . ?
C18 C17 C22 125.6(3) . . ?
C18 C17 C21 109.0(2) . . ?
C22 C17 Ir1 124.9(2) . . ?
C21 C17 Ir1 74.38(14) . . ?
C21 C17 C22 125.2(3) . . ?
C11 C16 Ir1 116.0(2) . . ?
C15 C16 Ir1 126.3(2) . . ?
C15 C16 C11 117.6(3) . . ?
N5 C10 C11 113.6(2) . . ?
N5 C10 C9 119.6(3) . . ?
C9 C10 C11 126.8(3) . . ?
C16 C11 C10 115.0(3) . . ?
C12 C11 C16 121.5(3) . . ?
C12 C11 C10 123.4(3) . . ?
C17 C22 H22A 109.5 . . ?
C17 C22 H22B 109.5 . . ?
C17 C22 H22C 109.5 . . ?
H22A C22 H22B 109.5 . . ?
H22A C22 H22C 109.5 . . ?
H22B C22 H22C 109.5 . . ?
C20 C21 Ir1 70.46(15) . . ?
C20 C21 C17 106.6(2) . . ?
C20 C21 C26 125.6(3) . . ?
C17 C21 Ir1 67.19(14) . . ?
C17 C21 C26 127.8(3) . . ?
C26 C21 Ir1 129.1(2) . . ?
C16 C15 H15 119.6 . . ?
C14 C15 C16 120.8(3) . . ?
C14 C15 H15 119.6 . . ?
C10 C9 H9 120.0 . . ?
C8 C9 C10 120.0(3) . . ?
C8 C9 H9 120.0 . . ?
C11 C12 H12 120.1 . . ?
C13 C12 C11 119.8(3) . . ?
C13 C12 H12 120.1 . . ?
N5 C6 H6 118.9 . . ?
N5 C6 C7 122.1(3) . . ?
C7 C6 H6 118.9 . . ?
C18 C23 H23A 109.5 . . ?
C18 C23 H23B 109.5 . . ?
C18 C23 H23C 109.5 . . ?
H23A C23 H23B 109.5 . . ?
H23A C23 H23C 109.5 . . ?
H23B C23 H23C 109.5 . . ?
C19 C24 H24A 109.5 . . ?
C19 C24 H24B 109.5 . . ?
C19 C24 H24C 109.5 . . ?
H24A C24 H24B 109.5 . . ?
H24A C24 H24C 109.5 . . ?
H24B C24 H24C 109.5 . . ?
C20 C25 H25A 109.5 . . ?
C20 C25 H25B 109.5 . . ?
C20 C25 H25C 109.5 . . ?
H25A C25 H25B 109.5 . . ?
H25A C25 H25C 109.5 . . ?
H25B C25 H25C 109.5 . . ?
C21 C26 H26A 109.5 . . ?
C21 C26 H26B 109.5 . . ?
C21 C26 H26C 109.5 . . ?
H26A C26 H26B 109.5 . . ?
H26A C26 H26C 109.5 . . ?
H26B C26 H26C 109.5 . . ?
C15 C14 H14 119.7 . . ?
C15 C14 C13 120.7(3) . . ?
C13 C14 H14 119.7 . . ?
C12 C13 C14 119.5(3) . . ?
C12 C13 H13 120.3 . . ?
C14 C13 H13 120.3 . . ?
C6 C7 H7 120.6 . . ?
C8 C7 C6 118.7(3) . . ?
C8 C7 H7 120.6 . . ?
C9 C8 H8 120.1 . . ?
C7 C8 C9 119.9(3) . . ?
C7 C8 H8 120.1 . . ?
O3 C2 C4 120.2(5) . . ?
O3 C2 O1 126.3(5) . . ?
O1 C2 C4 113.5(6) . . ?
C2 C4 H4A 109.5 . . ?
C2 C4 H4B 109.5 . . ?
C2 C4 H4C 109.5 . . ?
H4A C4 H4B 109.5 . . ?
H4A C4 H4C 109.5 . . ?
H4B C4 H4C 109.5 . . ?
H1SA O1S H1SB 106(4) . . ?
O1B C2B C4B 113.6(12) . . ?
O3B C2B O1B 128.4(13) . . ?
O3B C2B C4B 117.9(11) . . ?
C2B C4B H4BA 109.5 . . ?
C2B C4B H4BB 109.5 . . ?
C2B C4B H4BC 109.5 . . ?
H4BA C4B H4BB 109.5 . . ?
H4BA C4B H4BC 109.5 . . ?
H4BB C4B H4BC 109.5 . . ?
C2 O1 Ir1 122.7(5) . . ?

loop_
_geom_bond_atom_site_label_1
_geom_bond_atom_site_label_2
_geom_bond_distance
_geom_bond_site_symmetry_2
_geom_bond_publ_flag
Ir1 O1B 2.115(13) . ?
Ir1 N5 2.088(2) . ?
Ir1 C18 2.148(2) . ?
Ir1 C19 2.169(3) . ?
Ir1 C20 2.223(3) . ?
Ir1 C17 2.155(2) . ?
Ir1 C16 2.048(3) . ?
Ir1 C21 2.251(3) . ?
Ir1 O1 2.123(5) . ?
O1B C2B 1.235(16) . ?
N5 C10 1.362(4) . ?
N5 C6 1.353(4) . ?
C18 C19 1.450(4) . ?
C18 C17 1.436(4) . ?
C18 C23 1.495(4) . ?
C19 C20 1.432(4) . ?
C19 C24 1.498(4) . ?
C20 C21 1.418(4) . ?
C20 C25 1.501(4) . ?
C17 C22 1.498(4) . ?
C17 C21 1.453(4) . ?
C16 C11 1.405(4) . ?
C16 C15 1.392(4) . ?
C10 C11 1.463(5) . ?
C10 C9 1.401(4) . ?
C11 C12 1.391(4) . ?
C22 H22A 0.9800 . ?
C22 H22B 0.9800 . ?
C22 H22C 0.9800 . ?
C21 C26 1.495(4) . ?
C15 H15 0.9500 . ?
C15 C14 1.388(5) . ?
C9 H9 0.9500 . ?
C9 C8 1.379(6) . ?
C12 H12 0.9500 . ?
C12 C13 1.378(6) . ?
C6 H6 0.9500 . ?
C6 C7 1.382(4) . ?
C23 H23A 0.9800 . ?
C23 H23B 0.9800 . ?
C23 H23C 0.9800 . ?
C24 H24A 0.9800 . ?
C24 H24B 0.9800 . ?
C24 H24C 0.9800 . ?
C25 H25A 0.9800 . ?
C25 H25B 0.9800 . ?
C25 H25C 0.9800 . ?
C26 H26A 0.9800 . ?
C26 H26B 0.9800 . ?
C26 H26C 0.9800 . ?
C14 H14 0.9500 . ?
C14 C13 1.392(6) . ?
C13 H13 0.9500 . ?
C7 H7 0.9500 . ?
C7 C8 1.374(6) . ?
C8 H8 0.9500 . ?
O3 C2 1.217(7) . ?
C2 C4 1.537(8) . ?
C2 O1 1.280(9) . ?
C4 H4A 0.9800 . ?
C4 H4B 0.9800 . ?
C4 H4C 0.9800 . ?
O1S H1SA 0.883(19) . ?
O1S H1SB 0.88(2) . ?
O3B C2B 1.210(11) . ?
C2B C4B 1.553(14) . ?
C4B H4BA 0.9800 . ?
C4B H4BB 0.9800 . ?
C4B H4BC 0.9800 . ?
